data_4116573
loop_
_publ_author_name
'Vincent J. Catalano'
'Byron L. Bennett'
'Heidi M. Kar'
'Bruce C. Noll'

_publ_section_title
;
 Synthesis and Characterization of Trigonal Gold(I) Cage Complexes:
 Luminescent Metallocryptates Encapsulating Tl(I) and Na+ Ions
;
_journal_name_full 'Journal of the American Chemical Society'
_journal_page_first 10235
_journal_page_last 10236
_journal_paper_doi 10.1021/ja991982e
_journal_volume 121
_journal_year 1999
_chemical_formula_sum 'C125.5 H78 Au2 Cl2 F18 N6 Na O2 P9'
_chemical_formula_weight 2810.49
_chemical_name_common 2
_chemical_name_systematic
; 
 ? 
;
_space_group_IT_number 14
_symmetry_cell_setting monoclinic
_symmetry_space_group_name_Hall '-P 2yn'
_symmetry_space_group_name_H-M 'P 1 21/n 1'
_atom_sites_solution_hydrogens geom
_atom_sites_solution_primary direct
_atom_sites_solution_secondary difmap
_audit_creation_method SHELXL-97
_cell_angle_alpha 90.00
_cell_angle_beta 101.394(6)
_cell_angle_gamma 90.00
_cell_formula_units_Z 4
_cell_length_a 18.4038(18)
_cell_length_b 24.336(3)
_cell_length_c 27.089(2)
_cell_measurement_reflns_used 8192
_cell_measurement_temperature 138(2)
_cell_measurement_theta_max 31.5
_cell_measurement_theta_min 1.5
_cell_volume 11893(2)
_computing_cell_refinement 'Siemens XSCANS'
_computing_data_collection 'Siemens XSCANS'
_computing_data_reduction 'Siemens SHELXTL'
_computing_molecular_graphics 'Siemens SHELXTL'
_computing_publication_material 'Siemens SHELXTL'
_computing_structure_refinement 'SHELXL-97 (Sheldrick, 1997)'
_computing_structure_solution 'SHELXS-97 (Sheldrick, 1990)'
_diffrn_ambient_temperature 138(2)
_diffrn_measured_fraction_theta_full 0.998
_diffrn_measured_fraction_theta_max 0.998
_diffrn_measurement_device_type 'Siemens SMART'
_diffrn_measurement_method '\w scans'
_diffrn_radiation_monochromator graphite
_diffrn_radiation_source 'fine-focus sealed tube'
_diffrn_radiation_type MoK\a
_diffrn_radiation_wavelength 0.71073
_diffrn_reflns_av_R_equivalents 0.0625
_diffrn_reflns_av_sigmaI/netI 0.0733
_diffrn_reflns_limit_h_max 22
_diffrn_reflns_limit_h_min -23
_diffrn_reflns_limit_k_max 20
_diffrn_reflns_limit_k_min -31
_diffrn_reflns_limit_l_max 34
_diffrn_reflns_limit_l_min -35
_diffrn_reflns_number 88725
_diffrn_reflns_theta_full 27.50
_diffrn_reflns_theta_max 27.50
_diffrn_reflns_theta_min 1.48
_diffrn_standards_decay_% 1
_exptl_absorpt_coefficient_mu 2.716
_exptl_absorpt_correction_T_max 0.69
_exptl_absorpt_correction_T_min 0.61
_exptl_absorpt_correction_type empirical
_exptl_crystal_colour orange
_exptl_crystal_density_diffrn 1.570
_exptl_crystal_description block
_exptl_crystal_F_000 5556
_exptl_crystal_size_max 0.22
_exptl_crystal_size_mid 0.22
_exptl_crystal_size_min 0.17
_refine_diff_density_max 1.938
_refine_diff_density_min -1.413
_refine_diff_density_rms 0.164
_refine_ls_extinction_coef 0.00021(3)
_refine_ls_extinction_expression Fc^*^=kFc[1+0.001xFc^2^\l^3^/sin(2\q)]^-1/4^
_refine_ls_extinction_method SHELXL
_refine_ls_goodness_of_fit_ref 1.056
_refine_ls_hydrogen_treatment mixed
_refine_ls_matrix_type full
_refine_ls_number_parameters 1562
_refine_ls_number_reflns 27280
_refine_ls_number_restraints 167
_refine_ls_restrained_S_all 1.059
_refine_ls_R_factor_all 0.0974
_refine_ls_R_factor_gt 0.0547
_refine_ls_shift/su_max 0.209
_refine_ls_shift/su_mean 0.003
_refine_ls_structure_factor_coef Fsqd
_refine_ls_weighting_details 'calc w=1/[\s^2^(Fo^2^)+(0.0775P)^2^+14.0000P] where P=(Fo^2^+2Fc^2^)/3'
_refine_ls_weighting_scheme calc
_refine_ls_wR_factor_gt 0.1349
_refine_ls_wR_factor_ref 0.1520
_reflns_number_gt 18645
_reflns_number_total 27280
_reflns_threshold_expression >2sigma(I)
_cod_data_source_file ja991982e_2.cif
_cod_data_source_block bc280
_cod_original_formula_sum 'C125.50 H78 Au2 Cl2 F18 N6 Na O2 P9'
_cod_database_code 4116573

loop_
_symmetry_equiv_pos_as_xyz
'x, y, z'
'-x+1/2, y+1/2, -z+1/2'
'-x, -y, -z'
'x-1/2, -y-1/2, z-1/2'

loop_
_atom_site_label
_atom_site_type_symbol
_atom_site_fract_x
_atom_site_fract_y
_atom_site_fract_z
_atom_site_U_iso_or_equiv
_atom_site_adp_type
_atom_site_occupancy
_atom_site_symmetry_multiplicity
_atom_site_calc_flag
_atom_site_refinement_flags
_atom_site_disorder_assembly
_atom_site_disorder_group
Au1 Au 0.909419(13) 1.142933(10) 0.646263(8) 0.02582(7) Uani 1 1 d . . .
Au2 Au 0.836874(13) 1.336997(11) 0.535839(9) 0.02822(8) Uani 1 1 d . . .
Na1 Na 0.8756(9) 1.2410(5) 0.5928(5) 0.0198(10) Uani 0.234(4) 1 d P . .
Na1A Na 0.8483(3) 1.2277(2) 0.57761(18) 0.0198(10) Uani 0.552(6) 1 d P . .
Na1B Na 0.8987(7) 1.2385(5) 0.5824(4) 0.0198(10) Uani 0.214(6) 1 d P . .
P1 P 0.82411(9) 1.08518(7) 0.59316(6) 0.0268(3) Uani 1 1 d . . .
P2 P 0.94046(10) 1.33527(7) 0.49647(6) 0.0320(4) Uani 1 1 d . . .
P3 P 1.03561(9) 1.14474(7) 0.63913(6) 0.0259(3) Uani 1 1 d . . .
P4 P 0.83011(9) 1.39351(7) 0.60570(6) 0.0254(3) Uani 1 1 d . . .
P5 P 0.87961(9) 1.17648(7) 0.72181(6) 0.0257(3) Uani 1 1 d . . .
P6 P 0.72415(9) 1.30337(7) 0.48731(6) 0.0308(4) Uani 1 1 d . . .
N1 N 0.8666(3) 1.1297(2) 0.51169(19) 0.0272(11) Uani 1 1 d . . .
N2 N 0.9196(3) 1.2256(2) 0.47644(19) 0.0311(12) Uani 1 1 d . . .
N3 N 1.0425(3) 1.2539(2) 0.65993(18) 0.0272(11) Uani 1 1 d . . .
N4 N 0.9583(3) 1.3493(2) 0.65178(18) 0.0267(11) Uani 1 1 d . . .
N5 N 0.7532(3) 1.2196(2) 0.66709(19) 0.0278(11) Uani 1 1 d . . .
N6 N 0.6911(3) 1.2612(2) 0.57319(19) 0.0305(12) Uani 1 1 d . . .
C1 C 0.8402(3) 1.0833(3) 0.5283(2) 0.0310(14) Uani 1 1 d . . .
C2 C 0.8272(4) 1.0363(3) 0.4979(2) 0.0384(16) Uani 1 1 d . . .
H2A H 0.8066 1.0044 0.5100 0.046 Uiso 1 1 calc R . .
C3 C 0.8441(4) 1.0361(3) 0.4506(2) 0.0374(16) Uani 1 1 d . . .
H3A H 0.8345 1.0045 0.4297 0.045 Uiso 1 1 calc R . .
C4 C 0.8753(4) 1.0828(3) 0.4339(2) 0.0344(15) Uani 1 1 d . . .
C5 C 0.8847(3) 1.1300(3) 0.4650(2) 0.0294(14) Uani 1 1 d . . .
C6 C 0.9154(3) 1.1796(3) 0.4478(2) 0.0303(14) Uani 1 1 d . . .
C7 C 0.9388(4) 1.1785(3) 0.4013(2) 0.0379(16) Uani 1 1 d . . .
C8 C 0.9694(5) 1.2263(3) 0.3856(3) 0.050(2) Uani 1 1 d . . .
H8A H 0.9871 1.2265 0.3550 0.060 Uiso 1 1 calc R . .
C9 C 0.9738(5) 1.2733(4) 0.4148(3) 0.056(2) Uani 1 1 d . . .
H9A H 0.9947 1.3061 0.4046 0.067 Uiso 1 1 calc R . .
C10 C 0.9467(4) 1.2717(3) 0.4599(3) 0.0355(15) Uani 1 1 d . . .
C11 C 0.8983(4) 1.0842(3) 0.3862(2) 0.0409(17) Uani 1 1 d . . .
H11A H 0.8911 1.0528 0.3649 0.049 Uiso 1 1 calc R . .
C12 C 0.9306(4) 1.1304(3) 0.3714(3) 0.0424(18) Uani 1 1 d . . .
H12A H 0.9478 1.1302 0.3406 0.051 Uiso 1 1 calc R . .
C13 C 1.0838(3) 1.2087(3) 0.6623(2) 0.0300(14) Uani 1 1 d . . .
C14 C 1.1601(4) 1.2087(3) 0.6843(3) 0.0437(18) Uani 1 1 d . . .
H14A H 1.1888 1.1763 0.6843 0.052 Uiso 1 1 calc R . .
C15 C 1.1923(4) 1.2564(3) 0.7056(3) 0.0399(17) Uani 1 1 d . . .
H15A H 1.2438 1.2575 0.7199 0.048 Uiso 1 1 calc R . .
C16 C 1.1484(3) 1.3028(3) 0.7059(2) 0.0299(14) Uani 1 1 d . . .
C17 C 1.0736(3) 1.3008(3) 0.6816(2) 0.0279(13) Uani 1 1 d . . .
C18 C 1.0282(3) 1.3490(3) 0.6808(2) 0.0276(13) Uani 1 1 d . . .
C19 C 1.0581(3) 1.3956(3) 0.7093(2) 0.0285(13) Uani 1 1 d . . .
C20 C 1.0116(3) 1.4408(3) 0.7108(2) 0.0308(14) Uani 1 1 d . . .
H20A H 1.0285 1.4716 0.7314 0.037 Uiso 1 1 calc R . .
C21 C 0.9406(3) 1.4402(3) 0.6816(2) 0.0310(14) Uani 1 1 d . . .
H21A H 0.9079 1.4703 0.6823 0.037 Uiso 1 1 calc R . .
C22 C 0.9180(3) 1.3945(3) 0.6513(2) 0.0273(13) Uani 1 1 d . . .
C23 C 1.1780(4) 1.3522(3) 0.7315(2) 0.0301(14) Uani 1 1 d . . .
H23A H 1.2292 1.3541 0.7464 0.036 Uiso 1 1 calc R . .
C24 C 1.1341(3) 1.3960(3) 0.7347(2) 0.0299(14) Uani 1 1 d . . .
H24A H 1.1537 1.4271 0.7539 0.036 Uiso 1 1 calc R . .
C25 C 0.7831(4) 1.2015(3) 0.7135(2) 0.0290(14) Uani 1 1 d . . .
C26 C 0.7429(4) 1.1988(3) 0.7520(3) 0.0411(17) Uani 1 1 d . . .
H26A H 0.7666 1.1879 0.7849 0.049 Uiso 1 1 calc R . .
C27 C 0.6687(4) 1.2119(3) 0.7420(3) 0.0403(17) Uani 1 1 d . . .
H27A H 0.6404 1.2102 0.7678 0.048 Uiso 1 1 calc R . .
C28 C 0.6363(4) 1.2276(3) 0.6937(2) 0.0342(15) Uani 1 1 d . . .
C29 C 0.6806(4) 1.2324(3) 0.6569(3) 0.0331(15) Uani 1 1 d . . .
C30 C 0.6469(4) 1.2500(3) 0.6069(2) 0.0316(14) Uani 1 1 d . . .
C31 C 0.5697(4) 1.2585(3) 0.5948(3) 0.0402(17) Uani 1 1 d . . .
C32 C 0.5383(4) 1.2753(4) 0.5459(3) 0.056(2) Uani 1 1 d . . .
H32A H 0.4861 1.2790 0.5360 0.067 Uiso 1 1 calc R . .
C33 C 0.5834(4) 1.2863(4) 0.5120(3) 0.054(2) Uani 1 1 d . . .
H33A H 0.5625 1.2979 0.4787 0.065 Uiso 1 1 calc R . .
C34 C 0.6605(4) 1.2803(3) 0.5272(2) 0.0345(15) Uani 1 1 d . . .
C35 C 0.5577(4) 1.2383(3) 0.6803(3) 0.0456(18) Uani 1 1 d . . .
H35A H 0.5281 1.2357 0.7053 0.055 Uiso 1 1 calc R . .
C36 C 0.5257(4) 1.2521(3) 0.6322(3) 0.0464(19) Uani 1 1 d . . .
H36A H 0.4737 1.2576 0.6235 0.056 Uiso 1 1 calc R . .
C37 C 0.8363(4) 1.0137(3) 0.6137(2) 0.0303(14) Uani 1 1 d . . .
C38 C 0.7777(4) 0.9756(3) 0.6054(3) 0.0439(18) Uani 1 1 d . . .
H38A H 0.7302 0.9859 0.5872 0.053 Uiso 1 1 calc R . .
C39 C 0.7905(5) 0.9224(3) 0.6241(3) 0.052(2) Uani 1 1 d . . .
H39A H 0.7515 0.8962 0.6176 0.062 Uiso 1 1 calc R . .
C40 C 0.8585(5) 0.9072(3) 0.6519(3) 0.050(2) Uani 1 1 d . . .
H40A H 0.8656 0.8712 0.6655 0.061 Uiso 1 1 calc R . .
C41 C 0.9171(4) 0.9450(3) 0.6601(3) 0.0431(18) Uani 1 1 d . . .
H41A H 0.9643 0.9345 0.6788 0.052 Uiso 1 1 calc R . .
C42 C 0.9061(4) 0.9979(3) 0.6408(2) 0.0371(16) Uani 1 1 d . . .
H42A H 0.9460 1.0234 0.6459 0.044 Uiso 1 1 calc R . .
C43 C 0.7244(3) 1.0960(3) 0.5837(2) 0.0348(15) Uani 1 1 d . . .
C44 C 0.6791(4) 1.0984(4) 0.5370(3) 0.067(3) Uani 1 1 d . . .
H44A H 0.6992 1.0956 0.5074 0.080 Uiso 1 1 calc R . .
C45 C 0.6016(5) 1.1051(6) 0.5338(4) 0.102(5) Uani 1 1 d . . .
H45A H 0.5697 1.1070 0.5017 0.123 Uiso 1 1 calc R . .
C46 C 0.5718(5) 1.1088(4) 0.5771(4) 0.074(3) Uani 1 1 d . . .
H46A H 0.5198 1.1131 0.5745 0.088 Uiso 1 1 calc R . .
C47 C 0.6173(4) 1.1063(3) 0.6228(3) 0.049(2) Uani 1 1 d . . .
H47A H 0.5971 1.1088 0.6524 0.059 Uiso 1 1 calc R . .
C48 C 0.6932(4) 1.1001(3) 0.6268(3) 0.0399(16) Uani 1 1 d . . .
H48A H 0.7244 1.0987 0.6592 0.048 Uiso 1 1 calc R . .
C49 C 0.9317(4) 1.3884(3) 0.4474(2) 0.0385(16) Uani 1 1 d . . .
C50 C 0.8610(4) 1.4056(3) 0.4233(3) 0.0438(18) Uani 1 1 d . . .
H50A H 0.8185 1.3914 0.4338 0.053 Uiso 1 1 calc R . .
C51 C 0.8527(5) 1.4428(4) 0.3848(3) 0.054(2) Uani 1 1 d . . .
H51A H 0.8044 1.4544 0.3690 0.065 Uiso 1 1 calc R . .
C52 C 0.9130(6) 1.4636(4) 0.3687(3) 0.065(3) Uani 1 1 d . . .
H52A H 0.9064 1.4890 0.3415 0.078 Uiso 1 1 calc R . .
C53 C 0.9844(6) 1.4474(4) 0.3921(3) 0.064(3) Uani 1 1 d . . .
H53A H 1.0264 1.4622 0.3813 0.077 Uiso 1 1 calc R . .
C54 C 0.9939(5) 1.4089(3) 0.4322(3) 0.0474(19) Uani 1 1 d . . .
H54A H 1.0420 1.3974 0.4483 0.057 Uiso 1 1 calc R . .
C55 C 1.0344(4) 1.3444(3) 0.5323(2) 0.0358(16) Uani 1 1 d . . .
C56 C 1.0933(4) 1.3107(4) 0.5258(3) 0.052(2) Uani 1 1 d . . .
H56A H 1.0852 1.2820 0.5015 0.062 Uiso 1 1 calc R . .
C57 C 1.1635(5) 1.3189(4) 0.5546(4) 0.058(2) Uani 1 1 d . . .
H57A H 1.2027 1.2949 0.5509 0.070 Uiso 1 1 calc R . .
C58 C 1.1768(4) 1.3612(4) 0.5885(3) 0.053(2) Uani 1 1 d . . .
H58A H 1.2250 1.3666 0.6082 0.064 Uiso 1 1 calc R . .
C59 C 1.1197(4) 1.3958(4) 0.5936(3) 0.048(2) Uani 1 1 d . . .
H59A H 1.1292 1.4259 0.6164 0.057 Uiso 1 1 calc R . .
C60 C 1.0482(4) 1.3878(3) 0.5662(2) 0.0409(17) Uani 1 1 d . . .
H60A H 1.0091 1.4117 0.5705 0.049 Uiso 1 1 calc R . .
C61 C 1.0880(3) 1.0922(3) 0.6791(2) 0.0291(14) Uani 1 1 d . . .
C62 C 1.1537(4) 1.0696(3) 0.6703(3) 0.0357(15) Uani 1 1 d . . .
H62A H 1.1729 1.0811 0.6419 0.043 Uiso 1 1 calc R . .
C63 C 1.1912(4) 1.0303(3) 0.7030(3) 0.0412(17) Uani 1 1 d . . .
H63A H 1.2367 1.0159 0.6970 0.049 Uiso 1 1 calc R . .
C64 C 1.1645(4) 1.0119(3) 0.7433(3) 0.0444(18) Uani 1 1 d . . .
H64A H 1.1906 0.9847 0.7651 0.053 Uiso 1 1 calc R . .
C65 C 1.0987(4) 1.0333(3) 0.7521(3) 0.0482(19) Uani 1 1 d . . .
H65A H 1.0792 1.0207 0.7800 0.058 Uiso 1 1 calc R . .
C66 C 1.0609(4) 1.0734(3) 0.7202(2) 0.0360(15) Uani 1 1 d . . .
H66A H 1.0159 1.0880 0.7268 0.043 Uiso 1 1 calc R . .
C67 C 1.0592(3) 1.1328(3) 0.5775(2) 0.0314(14) Uani 1 1 d . . .
C68 C 1.0365(4) 1.0857(3) 0.5519(3) 0.0354(15) Uani 1 1 d . . .
H68A H 1.0090 1.0593 0.5664 0.042 Uiso 1 1 calc R . .
C69 C 1.0533(4) 1.0755(3) 0.5045(3) 0.0425(18) Uani 1 1 d . . .
H69A H 1.0365 1.0428 0.4868 0.051 Uiso 1 1 calc R . .
C70 C 1.0942(5) 1.1134(4) 0.4838(3) 0.057(2) Uani 1 1 d . . .
H70A H 1.1071 1.1064 0.4521 0.068 Uiso 1 1 calc R . .
C71 C 1.1162(7) 1.1610(4) 0.5091(4) 0.081(3) Uani 1 1 d . . .
H71A H 1.1432 1.1876 0.4944 0.098 Uiso 1 1 calc R . .
C72 C 1.0999(6) 1.1710(4) 0.5553(3) 0.063(3) Uani 1 1 d . . .
H72A H 1.1163 1.2041 0.5726 0.076 Uiso 1 1 calc R . .
C73 C 0.8157(3) 1.4646(3) 0.5849(2) 0.0306(14) Uani 1 1 d . . .
C74 C 0.8400(4) 1.4806(3) 0.5411(2) 0.0344(15) Uani 1 1 d . . .
H74A H 0.8638 1.4544 0.5236 0.041 Uiso 1 1 calc R . .
C75 C 0.8299(4) 1.5342(3) 0.5230(3) 0.0460(19) Uani 1 1 d . . .
H75A H 0.8451 1.5444 0.4927 0.055 Uiso 1 1 calc R . .
C76 C 0.7971(4) 1.5726(3) 0.5498(3) 0.053(2) Uani 1 1 d . . .
H76A H 0.7902 1.6093 0.5379 0.064 Uiso 1 1 calc R . .
C77 C 0.7745(5) 1.5575(3) 0.5937(3) 0.055(2) Uani 1 1 d . . .
H77A H 0.7534 1.5840 0.6124 0.067 Uiso 1 1 calc R . .
C78 C 0.7827(4) 1.5033(3) 0.6104(3) 0.0412(17) Uani 1 1 d . . .
H78A H 0.7654 1.4929 0.6398 0.049 Uiso 1 1 calc R . .
C79 C 0.7602(3) 1.3832(2) 0.6441(2) 0.0270(13) Uani 1 1 d . . .
C80 C 0.6858(4) 1.3853(3) 0.6220(3) 0.0338(15) Uani 1 1 d . . .
H80A H 0.6715 1.3914 0.5868 0.041 Uiso 1 1 calc R . .
C81 C 0.6322(4) 1.3785(3) 0.6507(3) 0.0403(17) Uani 1 1 d . . .
H81A H 0.5813 1.3810 0.6351 0.048 Uiso 1 1 calc R . .
C82 C 0.6515(4) 1.3682(3) 0.7016(3) 0.0414(18) Uani 1 1 d . . .
H82A H 0.6144 1.3624 0.7210 0.050 Uiso 1 1 calc R . .
C83 C 0.7247(4) 1.3664(3) 0.7239(3) 0.0461(19) Uani 1 1 d . . .
H83A H 0.7386 1.3600 0.7591 0.055 Uiso 1 1 calc R . .
C84 C 0.7791(4) 1.3740(3) 0.6954(2) 0.0382(16) Uani 1 1 d . . .
H84A H 0.8299 1.3728 0.7114 0.046 Uiso 1 1 calc R . .
C85 C 0.9358(4) 1.2312(3) 0.7571(2) 0.0326(15) Uani 1 1 d . . .
C86 C 1.0109(4) 1.2224(3) 0.7728(2) 0.0385(16) Uani 1 1 d . . .
H86A H 1.0315 1.1882 0.7655 0.046 Uiso 1 1 calc R . .
C87 C 1.0570(4) 1.2622(3) 0.7989(3) 0.0443(19) Uani 1 1 d . . .
H87A H 1.1086 1.2556 0.8097 0.053 Uiso 1 1 calc R . .
C88 C 1.0258(5) 1.3122(4) 0.8088(3) 0.059(2) Uani 1 1 d . . .
H88A H 1.0561 1.3400 0.8269 0.070 Uiso 1 1 calc R . .
C89 C 0.9514(6) 1.3212(4) 0.7924(4) 0.082(3) Uani 1 1 d . . .
H89A H 0.9306 1.3557 0.7985 0.098 Uiso 1 1 calc R . .
C90 C 0.9063(5) 1.2803(3) 0.7669(3) 0.059(2) Uani 1 1 d . . .
H90A H 0.8546 1.2867 0.7563 0.071 Uiso 1 1 calc R . .
C91 C 0.8849(4) 1.1215(3) 0.7680(2) 0.0315(14) Uani 1 1 d . . .
C92 C 0.8844(4) 1.0671(3) 0.7518(3) 0.0389(16) Uani 1 1 d . . .
H92A H 0.8794 1.0598 0.7168 0.047 Uiso 1 1 calc R . .
C93 C 0.8911(5) 1.0234(4) 0.7852(3) 0.057(2) Uani 1 1 d . . .
H93A H 0.8925 0.9868 0.7733 0.068 Uiso 1 1 calc R . .
C94 C 0.8958(4) 1.0334(4) 0.8355(3) 0.058(2) Uani 1 1 d . . .
H94A H 0.9000 1.0037 0.8586 0.069 Uiso 1 1 calc R . .
C95 C 0.8943(4) 1.0863(4) 0.8524(3) 0.052(2) Uani 1 1 d . . .
H95A H 0.8955 1.0929 0.8871 0.062 Uiso 1 1 calc R . .
C96 C 0.8910(4) 1.1307(3) 0.8194(3) 0.0439(18) Uani 1 1 d . . .
H96A H 0.8929 1.1672 0.8320 0.053 Uiso 1 1 calc R . .
C97 C 0.6724(4) 1.3582(3) 0.4503(2) 0.0339(15) Uani 1 1 d . . .
C98 C 0.6799(4) 1.4110(3) 0.4692(2) 0.0348(15) Uani 1 1 d . . .
H98A H 0.7097 1.4174 0.5015 0.042 Uiso 1 1 calc R . .
C99 C 0.6444(4) 1.4551(3) 0.4414(3) 0.0469(19) Uani 1 1 d . . .
H99A H 0.6509 1.4915 0.4543 0.056 Uiso 1 1 calc R . .
C100 C 0.5990(5) 1.4453(4) 0.3942(3) 0.054(2) Uani 1 1 d . . .
H10A H 0.5742 1.4750 0.3751 0.065 Uiso 1 1 calc R . .
C101 C 0.5905(4) 1.3937(4) 0.3759(3) 0.053(2) Uani 1 1 d . . .
H10B H 0.5597 1.3874 0.3439 0.063 Uiso 1 1 calc R . .
C102 C 0.6264(4) 1.3490(3) 0.4032(3) 0.0414(17) Uani 1 1 d . . .
H10C H 0.6195 1.3129 0.3900 0.050 Uiso 1 1 calc R . .
C103 C 0.7246(4) 1.2481(3) 0.4417(2) 0.0381(16) Uani 1 1 d . . .
C104 C 0.7600(4) 1.2575(3) 0.4021(3) 0.0447(18) Uani 1 1 d . . .
H10D H 0.7832 1.2919 0.3995 0.054 Uiso 1 1 calc R . .
C105 C 0.7621(5) 1.2173(4) 0.3662(3) 0.053(2) Uani 1 1 d . . .
H10E H 0.7857 1.2243 0.3387 0.063 Uiso 1 1 calc R . .
C106 C 0.7292(5) 1.1668(4) 0.3712(3) 0.056(2) Uani 1 1 d . . .
H10F H 0.7311 1.1386 0.3472 0.068 Uiso 1 1 calc R . .
C107 C 0.6939(5) 1.1573(3) 0.4104(3) 0.051(2) Uani 1 1 d . . .
H10G H 0.6711 1.1228 0.4135 0.061 Uiso 1 1 calc R . .
C108 C 0.6915(4) 1.1986(3) 0.4460(3) 0.0436(18) Uani 1 1 d . . .
H10H H 0.6669 1.1922 0.4732 0.052 Uiso 1 1 calc R . .
P7 P 0.36052(12) 1.00191(11) 0.63179(9) 0.0568(6) Uani 1 1 d D . .
F1 F 0.3037(3) 1.0519(3) 0.6214(2) 0.0881(19) Uani 1 1 d D . .
F2 F 0.4262(3) 1.0415(2) 0.6234(2) 0.0754(16) Uani 1 1 d D . .
F3 F 0.4162(3) 0.9522(2) 0.6444(3) 0.0881(19) Uani 1 1 d D . .
F4 F 0.2945(2) 0.9627(2) 0.64105(19) 0.0652(14) Uani 1 1 d D . .
F5 F 0.3432(4) 0.9843(4) 0.5741(2) 0.118(3) Uani 1 1 d D . .
F6 F 0.3773(3) 1.0173(2) 0.69014(16) 0.0573(12) Uani 1 1 d D . .
P9 P 0.70536(15) 1.24200(10) 0.89314(8) 0.0598(6) Uani 1 1 d D . .
F13 F 0.6579(15) 1.2064(12) 0.9245(7) 0.107(6) Uani 0.434(8) 1 d PDU B .
F14 F 0.7801(9) 1.2198(9) 0.9258(7) 0.128(4) Uani 0.434(8) 1 d PDU B .
F15 F 0.747(4) 1.271(3) 0.854(3) 0.102(12) Uani 0.434(8) 1 d PDU B .
F16 F 0.6333(8) 1.2531(8) 0.8527(6) 0.098(4) Uani 0.434(8) 1 d PDU B .
F17 F 0.7198(14) 1.2974(5) 0.9234(6) 0.101(4) Uani 0.434(8) 1 d PDU B .
F18 F 0.7051(12) 1.1866(6) 0.8602(6) 0.094(4) Uani 0.434(8) 1 d PDU B .
F7 F 0.8957(4) 1.2088(4) 0.1922(3) 0.133(3) Uani 1 1 d . . .
P8 P 0.91023(12) 1.15195(12) 0.22334(9) 0.0621(7) Uani 1 1 d . . .
F8 F 0.9237(4) 1.0989(2) 0.2557(2) 0.102(2) Uani 1 1 d . . .
F9 F 0.9615(3) 1.1374(4) 0.1866(2) 0.113(3) Uani 1 1 d . . .
F10 F 0.8588(3) 1.1767(3) 0.2598(2) 0.0881(18) Uani 1 1 d . . .
F11 F 0.8401(3) 1.1267(4) 0.1876(2) 0.110(3) Uani 1 1 d . . .
F12 F 0.9789(3) 1.1790(3) 0.2603(2) 0.0897(19) Uani 1 1 d . . .
C1S C 0.8000(6) 1.5484(5) 0.7355(5) 0.083(3) Uani 1 1 d . . .
C2S C 0.8686(7) 1.5690(5) 0.7362(5) 0.107(5) Uani 1 1 d . . .
C3S C 0.9332(6) 1.5449(5) 0.7692(4) 0.084(4) Uani 1 1 d . . .
C4S C 0.9234(6) 1.5014(5) 0.7986(4) 0.084(3) Uani 1 1 d . . .
C5S C 0.8484(6) 1.4753(6) 0.7990(5) 0.102(4) Uani 1 1 d . . .
C6S C 0.7886(7) 1.5013(5) 0.7677(5) 0.092(4) Uani 1 1 d . . .
C7S C 0.3842(7) 1.3715(6) 0.5657(5) 0.096(4) Uani 1 1 d . . .
C8S C 0.4443(8) 1.4094(6) 0.5745(4) 0.097(4) Uani 1 1 d . . .
C9S C 0.4822(7) 1.4242(5) 0.5357(4) 0.084(3) Uani 1 1 d . . .
C10S C 0.4601(6) 1.4012(5) 0.4892(4) 0.084(4) Uani 1 1 d . . .
C11S C 0.4009(6) 1.3622(5) 0.4799(4) 0.083(3) Uani 1 1 d . . .
C12S C 0.3620(6) 1.3475(6) 0.5178(5) 0.093(4) Uani 1 1 d . . .
Cl1 Cl 0.9824(2) 1.33752(16) 0.28859(13) 0.1099(11) Uani 1 1 d . . .
Cl2 Cl 0.8009(4) 1.3383(4) 0.2916(3) 0.030(2) Uani 0.234(4) 1 d P A .
Cl2' Cl 0.7859(9) 1.3435(5) 0.2916(3) 0.297(8) Uani 0.766(4) 1 d P A 2
C13S C 0.8917(13) 1.3427(7) 0.2357(5) 0.147(8) Uani 1 1 d . A .
C14S C 0.8440(6) 1.3688(7) 0.2441(7) 0.122(7) Uani 1 1 d . . .
C15S C 0.9173(8) 1.3561(4) 0.9292(5) 0.074(5) Uiso 0.50 1 d PGU . .
C16S C 0.9522(6) 1.4024(5) 0.9148(4) 0.057(4) Uiso 0.50 1 d PGU D .
C17S C 0.9485(6) 1.4521(4) 0.9396(4) 0.053(4) Uiso 0.50 1 d PGU D .
C18S C 0.9099(6) 1.4554(4) 0.9787(4) 0.045(4) Uiso 0.50 1 d PGU D .
C19S C 0.8750(6) 1.4091(5) 0.9931(3) 0.039(3) Uiso 0.50 1 d PGU D .
C20S C 0.8787(7) 1.3595(4) 0.9683(5) 0.098(7) Uiso 0.50 1 d PGU D .
O3S O 0.9167(7) 1.3119(6) 1.0327(5) 0.071(4) Uani 0.50 1 d P . .
O1S O 0.8058(5) 1.2898(4) 1.1064(4) 0.042(3) Uani 0.50 1 d PD . .
C21S C 0.8321(8) 1.2985(5) 1.0783(5) 0.038(3) Uani 0.50 1 d PD . .
F13' F 0.6904(12) 1.2121(9) 0.9427(5) 0.093(5) Uani 0.566(8) 1 d PU B 2
F15' F 0.722(3) 1.278(2) 0.848(2) 0.100(11) Uani 0.566(8) 1 d PU B 2
F16' F 0.6539(9) 1.2892(5) 0.9081(5) 0.103(4) Uani 0.566(8) 1 d PDU B 2
F17' F 0.7759(8) 1.2637(8) 0.9322(5) 0.131(4) Uani 0.566(8) 1 d PDU B 2
F18' F 0.6343(7) 1.2176(6) 0.8588(5) 0.098(3) Uani 0.566(8) 1 d PDU B 2
F14' F 0.7519(8) 1.1911(6) 0.8795(5) 0.093(3) Uani 0.566(8) 1 d PU B 2
O4S O 0.9698(5) 1.2485(4) 0.9061(3) 0.034(2) Uiso 0.50 1 d P C 3
O5S O 0.9195(7) 1.4187(6) 0.9301(5) 0.071(4) Uiso 0.50 1 d P D 3

loop_
_atom_site_aniso_label
_atom_site_aniso_U_11
_atom_site_aniso_U_22
_atom_site_aniso_U_33
_atom_site_aniso_U_23
_atom_site_aniso_U_13
_atom_site_aniso_U_12
Au1 0.02447(12) 0.02787(14) 0.02522(12) 0.00106(10) 0.00517(9) -0.00050(10)
Au2 0.03008(13) 0.03029(15) 0.02523(12) 0.00131(10) 0.00773(9) 0.00099(10)
Na1 0.024(2) 0.021(2) 0.014(2) -0.0007(16) 0.0035(18) 0.009(2)
Na1A 0.024(2) 0.021(2) 0.014(2) -0.0007(16) 0.0035(18) 0.009(2)
Na1B 0.024(2) 0.021(2) 0.014(2) -0.0007(16) 0.0035(18) 0.009(2)
P1 0.0263(8) 0.0271(9) 0.0257(8) 0.0018(6) 0.0024(6) -0.0010(7)
P2 0.0355(9) 0.0308(10) 0.0331(9) 0.0009(7) 0.0150(7) -0.0032(8)
P3 0.0237(8) 0.0240(8) 0.0307(8) -0.0011(7) 0.0074(6) 0.0001(6)
P4 0.0259(8) 0.0254(9) 0.0249(7) 0.0015(6) 0.0051(6) 0.0025(7)
P5 0.0270(8) 0.0263(9) 0.0225(7) -0.0012(6) 0.0017(6) 0.0017(7)
P6 0.0299(9) 0.0345(10) 0.0268(8) 0.0005(7) 0.0028(7) 0.0027(7)
N1 0.022(3) 0.028(3) 0.030(3) 0.002(2) 0.002(2) 0.001(2)
N2 0.031(3) 0.030(3) 0.033(3) 0.003(2) 0.009(2) -0.002(2)
N3 0.025(3) 0.030(3) 0.028(3) 0.004(2) 0.008(2) 0.000(2)
N4 0.024(3) 0.028(3) 0.029(3) -0.001(2) 0.008(2) -0.003(2)
N5 0.031(3) 0.021(3) 0.031(3) -0.006(2) 0.004(2) 0.000(2)
N6 0.029(3) 0.027(3) 0.031(3) -0.003(2) -0.005(2) 0.000(2)
C1 0.027(3) 0.034(4) 0.029(3) -0.004(3) -0.002(3) -0.003(3)
C2 0.045(4) 0.030(4) 0.037(4) -0.001(3) -0.001(3) -0.008(3)
C3 0.049(4) 0.026(4) 0.034(3) -0.003(3) -0.003(3) 0.009(3)
C4 0.035(4) 0.037(4) 0.029(3) -0.003(3) 0.001(3) 0.009(3)
C5 0.023(3) 0.029(4) 0.036(3) 0.000(3) 0.004(3) 0.009(3)
C6 0.027(3) 0.032(4) 0.033(3) -0.002(3) 0.007(3) 0.005(3)
C7 0.039(4) 0.043(4) 0.034(4) -0.002(3) 0.013(3) 0.005(3)
C8 0.069(5) 0.040(5) 0.052(4) -0.006(4) 0.038(4) -0.007(4)
C9 0.074(6) 0.045(5) 0.062(5) -0.009(4) 0.045(5) -0.014(4)
C10 0.036(4) 0.035(4) 0.040(4) 0.002(3) 0.016(3) -0.001(3)
C11 0.050(4) 0.047(5) 0.025(3) -0.007(3) 0.005(3) 0.010(4)
C12 0.038(4) 0.052(5) 0.039(4) -0.003(3) 0.014(3) 0.006(4)
C13 0.030(3) 0.025(4) 0.036(3) -0.001(3) 0.007(3) 0.002(3)
C14 0.024(3) 0.034(4) 0.071(5) -0.004(4) 0.006(3) 0.003(3)
C15 0.020(3) 0.033(4) 0.064(5) -0.005(3) 0.002(3) 0.001(3)
C16 0.028(3) 0.028(4) 0.034(3) 0.001(3) 0.007(3) -0.001(3)
C17 0.023(3) 0.033(4) 0.028(3) -0.002(3) 0.006(2) -0.001(3)
C18 0.030(3) 0.027(4) 0.027(3) 0.004(3) 0.009(2) -0.001(3)
C19 0.031(3) 0.029(4) 0.025(3) 0.005(3) 0.006(2) -0.002(3)
C20 0.034(3) 0.028(4) 0.030(3) -0.002(3) 0.006(3) -0.003(3)
C21 0.030(3) 0.030(4) 0.033(3) 0.000(3) 0.008(3) 0.006(3)
C22 0.032(3) 0.022(3) 0.030(3) 0.001(3) 0.011(3) -0.003(3)
C23 0.027(3) 0.030(4) 0.033(3) -0.003(3) 0.004(3) -0.002(3)
C24 0.030(3) 0.026(4) 0.033(3) -0.002(3) 0.003(3) -0.008(3)
C25 0.035(3) 0.024(3) 0.027(3) -0.002(3) 0.005(3) 0.002(3)
C26 0.044(4) 0.047(5) 0.033(3) 0.003(3) 0.007(3) 0.016(3)
C27 0.036(4) 0.047(5) 0.041(4) 0.000(3) 0.014(3) 0.013(3)
C28 0.030(3) 0.035(4) 0.038(4) 0.006(3) 0.009(3) 0.012(3)
C29 0.035(4) 0.021(3) 0.043(4) -0.001(3) 0.006(3) 0.001(3)
C30 0.034(3) 0.020(3) 0.039(4) 0.003(3) 0.003(3) 0.005(3)
C31 0.032(4) 0.041(4) 0.048(4) 0.014(3) 0.007(3) 0.003(3)
C32 0.029(4) 0.073(6) 0.063(5) 0.029(5) 0.002(4) 0.006(4)
C33 0.034(4) 0.072(6) 0.056(5) 0.017(4) 0.008(4) 0.012(4)
C34 0.032(3) 0.035(4) 0.035(3) 0.004(3) 0.002(3) 0.004(3)
C35 0.035(4) 0.041(5) 0.063(5) 0.007(4) 0.016(4) 0.011(3)
C36 0.025(4) 0.051(5) 0.062(5) 0.017(4) 0.006(3) 0.009(3)
C37 0.039(4) 0.027(4) 0.025(3) -0.002(3) 0.007(3) -0.001(3)
C38 0.053(5) 0.033(4) 0.046(4) 0.005(3) 0.011(3) -0.005(4)
C39 0.072(6) 0.036(5) 0.052(5) 0.000(4) 0.022(4) -0.009(4)
C40 0.088(6) 0.027(4) 0.043(4) 0.008(3) 0.029(4) 0.018(4)
C41 0.052(5) 0.042(5) 0.035(4) 0.000(3) 0.009(3) 0.019(4)
C42 0.046(4) 0.033(4) 0.031(3) -0.004(3) 0.005(3) 0.009(3)
C43 0.027(3) 0.038(4) 0.039(4) 0.009(3) 0.003(3) -0.005(3)
C44 0.030(4) 0.118(9) 0.048(5) 0.034(5) -0.002(3) 0.002(5)
C45 0.035(5) 0.199(15) 0.067(7) 0.055(8) -0.006(4) -0.005(7)
C46 0.040(5) 0.093(8) 0.089(7) 0.043(6) 0.014(5) 0.009(5)
C47 0.040(4) 0.039(5) 0.073(6) 0.002(4) 0.020(4) -0.006(4)
C48 0.031(4) 0.035(4) 0.053(4) 0.000(3) 0.006(3) -0.004(3)
C49 0.056(5) 0.030(4) 0.033(3) -0.002(3) 0.017(3) -0.007(3)
C50 0.057(5) 0.038(4) 0.040(4) 0.001(3) 0.017(3) -0.002(4)
C51 0.062(5) 0.051(5) 0.051(5) 0.015(4) 0.012(4) 0.002(4)
C52 0.086(7) 0.054(6) 0.054(5) 0.021(4) 0.016(5) -0.006(5)
C53 0.095(7) 0.050(5) 0.054(5) 0.001(4) 0.035(5) -0.036(5)
C54 0.056(5) 0.049(5) 0.041(4) 0.003(4) 0.019(4) -0.015(4)
C55 0.037(4) 0.042(4) 0.031(3) 0.005(3) 0.015(3) -0.010(3)
C56 0.047(5) 0.048(5) 0.065(5) -0.009(4) 0.021(4) -0.008(4)
C57 0.043(5) 0.053(6) 0.081(6) 0.003(5) 0.020(4) 0.000(4)
C58 0.039(4) 0.068(6) 0.049(5) 0.024(4) 0.002(3) -0.018(4)
C59 0.050(5) 0.059(5) 0.034(4) 0.003(4) 0.010(3) -0.016(4)
C60 0.037(4) 0.055(5) 0.032(3) 0.007(3) 0.009(3) -0.012(3)
C61 0.027(3) 0.026(4) 0.035(3) -0.001(3) 0.005(3) -0.002(3)
C62 0.036(4) 0.029(4) 0.040(4) -0.002(3) 0.003(3) -0.004(3)
C63 0.033(4) 0.034(4) 0.055(4) -0.006(3) 0.004(3) 0.005(3)
C64 0.044(4) 0.031(4) 0.053(4) 0.005(3) -0.003(3) 0.005(3)
C65 0.057(5) 0.045(5) 0.039(4) 0.009(3) 0.001(3) 0.011(4)
C66 0.040(4) 0.032(4) 0.036(4) -0.001(3) 0.006(3) 0.001(3)
C67 0.029(3) 0.037(4) 0.030(3) -0.003(3) 0.010(3) 0.004(3)
C68 0.032(4) 0.032(4) 0.044(4) -0.007(3) 0.011(3) 0.006(3)
C69 0.039(4) 0.045(5) 0.045(4) -0.006(3) 0.010(3) 0.017(3)
C70 0.079(6) 0.064(6) 0.034(4) 0.004(4) 0.027(4) 0.019(5)
C71 0.138(10) 0.058(6) 0.066(6) -0.005(5) 0.064(7) -0.022(6)
C72 0.099(7) 0.047(5) 0.059(5) -0.003(4) 0.053(5) -0.020(5)
C73 0.024(3) 0.025(4) 0.040(4) 0.005(3) 0.001(3) -0.002(3)
C74 0.036(4) 0.034(4) 0.032(3) 0.007(3) 0.003(3) 0.001(3)
C75 0.044(4) 0.041(5) 0.052(4) 0.020(4) 0.006(3) -0.003(4)
C76 0.046(5) 0.032(4) 0.081(6) 0.024(4) 0.010(4) 0.005(4)
C77 0.055(5) 0.035(5) 0.085(6) 0.002(4) 0.034(5) 0.009(4)
C78 0.045(4) 0.024(4) 0.057(4) 0.006(3) 0.017(3) 0.004(3)
C79 0.032(3) 0.019(3) 0.032(3) -0.002(3) 0.011(3) 0.006(3)
C80 0.032(3) 0.032(4) 0.036(3) -0.001(3) 0.003(3) 0.003(3)
C81 0.031(4) 0.042(4) 0.052(4) -0.008(3) 0.016(3) 0.001(3)
C82 0.042(4) 0.036(4) 0.054(4) -0.005(3) 0.029(3) 0.002(3)
C83 0.046(4) 0.065(6) 0.031(4) -0.005(3) 0.016(3) 0.004(4)
C84 0.034(4) 0.045(4) 0.036(4) 0.003(3) 0.008(3) 0.002(3)
C85 0.041(4) 0.030(4) 0.026(3) -0.003(3) 0.005(3) -0.004(3)
C86 0.042(4) 0.042(4) 0.031(3) 0.000(3) 0.006(3) -0.002(3)
C87 0.038(4) 0.055(5) 0.035(4) 0.002(3) -0.004(3) -0.017(4)
C88 0.072(6) 0.045(5) 0.045(4) 0.003(4) -0.022(4) -0.014(5)
C89 0.080(7) 0.043(6) 0.105(8) -0.028(5) -0.023(6) 0.012(5)
C90 0.053(5) 0.036(5) 0.076(6) -0.012(4) -0.016(4) 0.007(4)
C91 0.033(3) 0.033(4) 0.029(3) 0.004(3) 0.006(3) 0.001(3)
C92 0.041(4) 0.036(4) 0.041(4) 0.007(3) 0.012(3) 0.000(3)
C93 0.073(6) 0.040(5) 0.063(5) 0.017(4) 0.025(5) 0.004(4)
C94 0.048(5) 0.069(7) 0.057(5) 0.035(5) 0.014(4) 0.014(4)
C95 0.050(5) 0.075(7) 0.028(4) 0.016(4) 0.002(3) 0.000(4)
C96 0.044(4) 0.053(5) 0.031(4) 0.002(3) 0.000(3) 0.001(4)
C97 0.031(3) 0.041(4) 0.028(3) 0.002(3) 0.003(3) 0.002(3)
C98 0.037(4) 0.032(4) 0.031(3) 0.004(3) -0.004(3) 0.009(3)
C99 0.052(5) 0.036(4) 0.049(4) 0.005(4) 0.001(4) 0.011(4)
C100 0.064(5) 0.052(5) 0.039(4) 0.012(4) -0.007(4) 0.016(4)
C101 0.054(5) 0.059(6) 0.037(4) -0.002(4) -0.010(3) 0.013(4)
C102 0.046(4) 0.038(4) 0.037(4) -0.002(3) -0.001(3) 0.009(3)
C103 0.036(4) 0.040(4) 0.034(4) 0.001(3) -0.005(3) 0.009(3)
C104 0.050(4) 0.044(5) 0.036(4) -0.008(3) -0.001(3) 0.008(4)
C105 0.057(5) 0.060(6) 0.036(4) -0.007(4) -0.003(4) 0.017(4)
C106 0.060(5) 0.067(6) 0.033(4) -0.013(4) -0.013(4) 0.023(5)
C107 0.057(5) 0.044(5) 0.046(4) -0.005(4) -0.006(4) 0.005(4)
C108 0.042(4) 0.045(5) 0.041(4) -0.008(3) -0.002(3) 0.009(4)
P7 0.0442(12) 0.0683(17) 0.0602(14) -0.0062(12) 0.0158(10) -0.0064(11)
F1 0.052(3) 0.100(5) 0.114(5) 0.052(4) 0.023(3) 0.016(3)
F2 0.052(3) 0.089(4) 0.089(4) 0.016(3) 0.022(3) -0.014(3)
F3 0.059(3) 0.062(4) 0.149(6) -0.022(4) 0.034(4) -0.005(3)
F4 0.046(3) 0.073(4) 0.079(3) -0.014(3) 0.018(2) -0.013(3)
F5 0.089(5) 0.205(8) 0.062(4) -0.017(4) 0.023(3) -0.045(5)
F6 0.062(3) 0.053(3) 0.055(3) -0.007(2) 0.008(2) -0.006(2)
P9 0.0839(18) 0.0525(15) 0.0451(12) 0.0046(10) 0.0179(12) 0.0049(13)
F13 0.181(19) 0.098(9) 0.060(11) 0.011(11) 0.070(11) 0.012(11)
F14 0.149(8) 0.102(8) 0.125(8) 0.001(8) 0.012(7) 0.032(8)
F15 0.16(3) 0.069(15) 0.093(15) 0.011(8) 0.07(2) -0.011(18)
F16 0.092(8) 0.098(11) 0.106(8) 0.000(10) 0.025(7) 0.009(10)
F17 0.178(10) 0.058(7) 0.081(7) -0.012(6) 0.060(8) 0.002(8)
F18 0.129(9) 0.078(7) 0.082(7) 0.009(6) 0.042(7) 0.008(8)
F7 0.120(6) 0.163(8) 0.117(6) 0.065(6) 0.023(5) -0.013(6)
P8 0.0333(11) 0.103(2) 0.0495(12) 0.0208(13) 0.0072(9) -0.0049(12)
F8 0.169(7) 0.062(4) 0.061(3) -0.003(3) -0.011(4) 0.004(4)
F9 0.058(4) 0.215(9) 0.073(4) -0.049(5) 0.026(3) -0.021(4)
F10 0.054(3) 0.119(5) 0.093(4) 0.003(4) 0.019(3) 0.011(3)
F11 0.062(4) 0.214(8) 0.050(3) 0.012(4) 0.000(3) -0.046(4)
F12 0.049(3) 0.137(6) 0.084(4) -0.012(4) 0.013(3) -0.025(3)
C1S 0.074(7) 0.069(8) 0.104(9) -0.041(7) 0.013(6) 0.006(6)
C2S 0.088(9) 0.098(10) 0.133(11) -0.080(9) 0.018(8) 0.025(8)
C3S 0.090(8) 0.072(8) 0.079(7) -0.034(6) -0.010(6) 0.041(7)
C4S 0.074(7) 0.085(9) 0.086(8) -0.038(7) 0.000(6) 0.020(6)
C5S 0.065(7) 0.136(12) 0.098(9) -0.026(8) -0.001(6) 0.039(7)
C6S 0.091(8) 0.082(9) 0.100(9) -0.021(7) 0.009(7) 0.026(7)
C7S 0.062(7) 0.137(12) 0.090(9) 0.032(8) 0.017(6) 0.050(8)
C8S 0.102(10) 0.116(11) 0.068(7) 0.010(7) 0.003(7) 0.069(9)
C9S 0.102(9) 0.071(8) 0.070(7) 0.017(6) -0.003(6) 0.032(6)
C10S 0.064(6) 0.102(9) 0.079(7) 0.053(7) -0.005(5) 0.003(6)
C11S 0.064(6) 0.105(9) 0.074(7) 0.044(6) 0.002(5) 0.009(6)
C12S 0.054(6) 0.133(11) 0.092(9) 0.044(8) 0.016(6) 0.041(7)
Cl1 0.116(3) 0.129(3) 0.087(2) 0.004(2) 0.0247(19) 0.003(2)
Cl2 0.019(3) 0.040(5) 0.037(4) -0.021(4) 0.021(3) -0.023(3)
Cl2' 0.57(2) 0.183(10) 0.104(6) 0.005(6) -0.016(9) -0.145(11)
C13S 0.27(3) 0.105(12) 0.048(7) 0.013(7) -0.005(11) 0.017(14)
C14S 0.047(7) 0.142(15) 0.165(15) 0.082(12) -0.004(8) -0.022(7)
O3S 0.057(7) 0.068(9) 0.092(9) 0.025(7) 0.027(7) 0.016(7)
O1S 0.022(5) 0.062(7) 0.044(6) 0.001(5) 0.013(4) -0.024(5)
C21S 0.050(9) 0.017(7) 0.045(8) 0.011(6) 0.003(7) 0.015(6)
F13' 0.175(18) 0.076(7) 0.035(7) 0.014(7) 0.036(8) 0.004(9)
F15' 0.16(3) 0.066(12) 0.090(14) 0.016(7) 0.07(2) 0.008(16)
F16' 0.184(11) 0.062(6) 0.089(7) -0.003(5) 0.091(8) 0.030(8)
F17' 0.173(9) 0.101(8) 0.111(7) -0.014(7) 0.013(7) -0.021(8)
F18' 0.111(7) 0.100(9) 0.089(6) -0.002(7) 0.031(5) -0.014(8)
F14' 0.111(8) 0.081(6) 0.099(7) 0.013(6) 0.049(6) 0.037(7)

loop_
_atom_type_symbol
_atom_type_description
_atom_type_scat_dispersion_real
_atom_type_scat_dispersion_imag
_atom_type_scat_source
C C 0.0033 0.0016 'International Tables Vol C Tables 4.2.6.8 and 6.1.1.4'
H H 0.0000 0.0000 'International Tables Vol C Tables 4.2.6.8 and 6.1.1.4'
N N 0.0061 0.0033 'International Tables Vol C Tables 4.2.6.8 and 6.1.1.4'
F F 0.0171 0.0103 'International Tables Vol C Tables 4.2.6.8 and 6.1.1.4'
Na Na 0.0362 0.0249 'International Tables Vol C Tables 4.2.6.8 and 6.1.1.4'
P P 0.1023 0.0942 'International Tables Vol C Tables 4.2.6.8 and 6.1.1.4'
Au Au -2.0133 8.8022 'International Tables Vol C Tables 4.2.6.8 and 6.1.1.4'
Cl Cl 0.1484 0.1585 'International Tables Vol C Tables 4.2.6.8 and 6.1.1.4'
O O 0.0106 0.0060 'International Tables Vol C Tables 4.2.6.8 and 6.1.1.4'

loop_
_geom_angle_atom_site_label_1
_geom_angle_atom_site_label_2
_geom_angle_atom_site_label_3
_geom_angle
P5 Au1 P3 117.57(6)
P5 Au1 P1 119.37(6)
P3 Au1 P1 120.27(6)
P5 Au1 Na1 95.0(3)
P3 Au1 Na1 93.6(4)
P1 Au1 Na1 98.0(3)
P5 Au1 Na1A 100.67(10)
P3 Au1 Na1A 101.53(10)
P1 Au1 Na1A 84.53(12)
Na1 Au1 Na1A 13.5(3)
P5 Au1 Na1B 103.9(2)
P3 Au1 Na1B 83.6(3)
P1 Au1 Na1B 99.0(2)
Na1 Au1 Na1B 11.1(3)
Na1A Au1 Na1B 19.0(2)
P2 Au2 P4 123.17(6)
P2 Au2 P6 116.06(6)
P4 Au2 P6 117.78(6)
P2 Au2 Na1 95.4(3)
P4 Au2 Na1 95.2(3)
P6 Au2 Na1 96.7(3)
P2 Au2 Na1B 84.1(3)
P4 Au2 Na1B 102.4(2)
P6 Au2 Na1B 100.6(2)
Na1 Au2 Na1B 11.3(3)
P2 Au2 Na1A 99.09(10)
P4 Au2 Na1A 103.53(10)
P6 Au2 Na1A 83.52(12)
Na1 Au2 Na1A 13.4(3)
Na1B Au2 Na1A 19.0(3)
Na1B Na1 Na1A 101(3)
Na1B Na1 Au1 93(2)
Na1A Na1 Au1 88.3(14)
Na1B Na1 Au2 87(2)
Na1A Na1 Au2 89.2(13)
Au1 Na1 Au2 177.4(6)
Na1 Na1A Na1B 35.3(12)
Na1 Na1A Au1 78.2(13)
Na1B Na1A Au1 82.0(7)
Na1 Na1A Au2 77.5(13)
Na1B Na1A Au2 78.0(7)
Au1 Na1A Au2 155.7(2)
Na1 Na1A N6 119.8(15)
Na1B Na1A N6 147.6(9)
Au1 Na1A N6 118.51(18)
Au2 Na1A N6 74.76(15)
Na1 Na1A N1 125.9(15)
Na1B Na1A N1 94.5(8)
Au1 Na1A N1 74.96(15)
Au2 Na1A N1 120.11(18)
N6 Na1A N1 114.2(2)
Na1 Na1B Na1A 43.8(17)
Na1 Na1B Au2 82(2)
Na1A Na1B Au2 82.9(7)
Na1 Na1B Au1 76(2)
Na1A Na1B Au1 79.0(8)
Au2 Na1B Au1 157.2(5)
Na1 Na1B N2 139(2)
Na1A Na1B N2 98.4(9)
Au2 Na1B N2 77.1(3)
Au1 Na1B N2 119.1(4)
Na1 Na1B N3 106(2)
Na1A Na1B N3 145.0(10)
Au2 Na1B N3 114.7(4)
Au1 Na1B N3 74.9(3)
N2 Na1B N3 114.5(4)
C43 P1 C37 103.9(3)
C43 P1 C1 102.5(3)
C37 P1 C1 103.5(3)
C43 P1 Au1 121.9(2)
C37 P1 Au1 110.7(2)
C1 P1 Au1 112.5(2)
C55 P2 C49 103.8(3)
C55 P2 C10 103.5(3)
C49 P2 C10 101.9(3)
C55 P2 Au2 121.6(2)
C49 P2 Au2 110.5(2)
C10 P2 Au2 113.4(2)
C61 P3 C67 103.8(3)
C61 P3 C13 103.2(3)
C67 P3 C13 105.1(3)
C61 P3 Au1 110.5(2)
C67 P3 Au1 119.0(2)
C13 P3 Au1 113.7(2)
C73 P4 C79 103.4(3)
C73 P4 C22 104.6(3)
C79 P4 C22 104.2(3)
C73 P4 Au2 109.4(2)
C79 P4 Au2 122.1(2)
C22 P4 Au2 111.6(2)
C91 P5 C85 103.1(3)
C91 P5 C25 104.2(3)
C85 P5 C25 104.7(3)
C91 P5 Au1 110.6(2)
C85 P5 Au1 119.9(2)
C25 P5 Au1 112.92(19)
C97 P6 C103 103.8(3)
C97 P6 C34 102.9(3)
C103 P6 C34 105.3(3)
C97 P6 Au2 110.9(2)
C103 P6 Au2 120.5(2)
C34 P6 Au2 111.7(2)
C1 N1 C5 119.0(5)
C1 N1 Na1A 112.0(4)
C5 N1 Na1A 127.9(4)
C10 N2 C6 118.8(5)
C10 N2 Na1B 111.2(5)
C6 N2 Na1B 129.3(5)
C13 N3 C17 119.0(5)
C13 N3 Na1B 109.9(5)
C17 N3 Na1B 129.4(4)
C22 N4 C18 118.1(5)
C25 N5 C29 118.4(5)
C34 N6 C30 119.5(6)
C34 N6 Na1A 110.9(4)
C30 N6 Na1A 128.3(4)
N1 C1 C2 121.4(6)
N1 C1 P1 115.9(5)
C2 C1 P1 122.8(5)
C3 C2 C1 120.4(7)
C2 C3 C4 118.9(6)
C3 C4 C5 118.8(6)
C3 C4 C11 121.7(6)
C5 C4 C11 119.5(7)
N1 C5 C4 121.4(6)
N1 C5 C6 118.9(6)
C4 C5 C6 119.7(6)
N2 C6 C7 122.3(6)
N2 C6 C5 119.1(5)
C7 C6 C5 118.7(6)
C8 C7 C6 118.1(7)
C8 C7 C12 121.3(6)
C6 C7 C12 120.7(7)
C9 C8 C7 119.7(7)
C8 C9 C10 118.8(7)
N2 C10 C9 122.2(7)
N2 C10 P2 116.9(5)
C9 C10 P2 120.7(6)
C12 C11 C4 120.3(7)
C11 C12 C7 121.1(6)
N3 C13 C14 122.1(6)
N3 C13 P3 116.7(5)
C14 C13 P3 121.1(5)
C15 C14 C13 119.2(7)
C14 C15 C16 118.9(6)
C15 C16 C17 119.0(6)
C15 C16 C23 121.1(6)
C17 C16 C23 119.9(6)
N3 C17 C16 121.6(6)
N3 C17 C18 119.0(5)
C16 C17 C18 119.3(6)
N4 C18 C19 121.9(6)
N4 C18 C17 119.3(6)
C19 C18 C17 118.8(6)
C20 C19 C18 118.0(6)
C20 C19 C24 121.7(6)
C18 C19 C24 120.3(6)
C21 C20 C19 119.2(6)
C20 C21 C22 118.7(6)
N4 C22 C21 123.7(6)
N4 C22 P4 114.5(5)
C21 C22 P4 121.8(5)
C24 C23 C16 121.0(6)
C23 C24 C19 120.3(6)
N5 C25 C26 122.5(6)
N5 C25 P5 115.4(4)
C26 C25 P5 122.1(5)
C27 C26 C25 119.6(6)
C26 C27 C28 118.4(6)
C27 C28 C29 119.4(6)
C27 C28 C35 120.7(6)
C29 C28 C35 119.9(6)
N5 C29 C28 121.5(6)
N5 C29 C30 119.3(6)
C28 C29 C30 119.2(6)
N6 C30 C31 121.5(6)
N6 C30 C29 119.1(6)
C31 C30 C29 119.3(6)
C32 C31 C30 118.1(6)
C32 C31 C36 121.2(7)
C30 C31 C36 120.6(6)
C33 C32 C31 119.9(7)
C32 C33 C34 119.2(7)
N6 C34 C33 121.5(6)
N6 C34 P6 116.9(5)
C33 C34 P6 121.4(5)
C36 C35 C28 120.4(7)
C35 C36 C31 120.5(7)
C42 C37 C38 119.8(7)
C42 C37 P1 117.8(5)
C38 C37 P1 122.3(5)
C39 C38 C37 119.1(8)
C40 C39 C38 121.2(8)
C39 C40 C41 119.9(7)
C42 C41 C40 119.9(7)
C41 C42 C37 120.1(7)
C44 C43 C48 119.3(7)
C44 C43 P1 123.3(6)
C48 C43 P1 117.4(5)
C43 C44 C45 118.8(8)
C46 C45 C44 121.0(8)
C47 C46 C45 119.5(8)
C46 C47 C48 120.5(8)
C47 C48 C43 120.9(7)
C54 C49 C50 120.0(7)
C54 C49 P2 120.6(6)
C50 C49 P2 119.3(5)
C51 C50 C49 120.5(7)
C52 C51 C50 120.9(8)
C51 C52 C53 120.0(8)
C52 C53 C54 119.7(8)
C49 C54 C53 118.8(8)
C60 C55 C56 119.0(7)
C60 C55 P2 118.3(6)
C56 C55 P2 122.6(6)
C57 C56 C55 120.2(8)
C58 C57 C56 120.7(8)
C57 C58 C59 119.3(8)
C58 C59 C60 121.3(8)
C55 C60 C59 119.3(8)
C66 C61 C62 118.0(6)
C66 C61 P3 118.6(5)
C62 C61 P3 123.4(5)
C61 C62 C63 120.2(6)
C64 C63 C62 121.6(7)
C63 C64 C65 118.8(7)
C64 C65 C66 120.4(7)
C61 C66 C65 121.0(7)
C68 C67 C72 118.4(6)
C68 C67 P3 119.6(5)
C72 C67 P3 122.0(6)
C67 C68 C69 120.9(7)
C70 C69 C68 119.5(7)
C71 C70 C69 119.5(7)
C72 C71 C70 120.9(8)
C71 C72 C67 120.6(8)
C78 C73 C74 118.8(6)
C78 C73 P4 123.0(5)
C74 C73 P4 118.2(5)
C75 C74 C73 120.9(7)
C76 C75 C74 119.0(7)
C77 C76 C75 120.4(7)
C76 C77 C78 119.9(7)
C73 C78 C77 121.0(7)
C80 C79 C84 118.3(6)
C80 C79 P4 119.7(5)
C84 C79 P4 122.0(5)
C81 C80 C79 120.5(6)
C82 C81 C80 120.9(7)
C83 C82 C81 119.1(6)
C82 C83 C84 120.4(7)
C79 C84 C83 120.8(7)
C90 C85 C86 119.4(7)
C90 C85 P5 122.2(6)
C86 C85 P5 118.4(5)
C85 C86 C87 121.6(7)
C86 C87 C88 118.3(7)
C89 C88 C87 120.0(8)
C88 C89 C90 120.4(9)
C85 C90 C89 120.2(8)
C96 C91 C92 117.6(6)
C96 C91 P5 123.4(6)
C92 C91 P5 118.9(5)
C93 C92 C91 121.9(7)
C94 C93 C92 119.5(8)
C95 C94 C93 119.9(8)
C94 C95 C96 121.0(7)
C91 C96 C95 120.0(8)
C98 C97 C102 119.0(6)
C98 C97 P6 118.4(5)
C102 C97 P6 122.6(6)
C97 C98 C99 120.9(6)
C98 C99 C100 119.4(7)
C101 C100 C99 119.9(7)
C100 C101 C102 121.3(7)
C97 C102 C101 119.5(7)
C108 C103 C104 120.0(7)
C108 C103 P6 122.0(6)
C104 C103 P6 118.0(6)
C103 C104 C105 120.9(8)
C104 C105 C106 118.9(8)
C107 C106 C105 120.4(8)
C106 C107 C108 119.9(8)
C103 C108 C107 119.9(8)
F3 P7 F5 90.1(4)
F3 P7 F1 177.6(4)
F5 P7 F1 92.0(4)
F3 P7 F6 88.5(3)
F5 P7 F6 177.9(4)
F1 P7 F6 89.3(3)
F3 P7 F2 91.0(3)
F5 P7 F2 91.9(3)
F1 P7 F2 90.2(3)
F6 P7 F2 89.7(3)
F3 P7 F4 89.3(3)
F5 P7 F4 89.0(3)
F1 P7 F4 89.5(3)
F6 P7 F4 89.4(3)
F2 P7 F4 179.0(3)
F18' P9 F17 132.1(11)
F18' P9 F16 32.6(7)
F17 P9 F16 104.4(11)
F18' P9 F14 137.5(10)
F17 P9 F14 87.9(11)
F16 P9 F14 167.1(11)
F18' P9 F14' 89.5(8)
F17 P9 F14' 138.2(11)
F16 P9 F14' 113.0(9)
F14 P9 F14' 54.1(9)
F18' P9 F15 103(3)
F17 P9 F15 85(4)
F16 P9 F15 85(3)
F14 P9 F15 92(3)
F14' P9 F15 80(3)
F18' P9 F17' 174.8(8)
F17 P9 F17' 48.6(9)
F16 P9 F17' 150.8(10)
F14 P9 F17' 40.1(8)
F14' P9 F17' 90.4(9)
F15 P9 F17' 82(3)
F18' P9 F13 68.2(10)
F17 P9 F13 104.0(12)
F16 P9 F13 89.4(13)
F14 P9 F13 91.4(14)
F14' P9 F13 94.5(14)
F15 P9 F13 170(4)
F17' P9 F13 106.7(10)
F18' P9 F15' 91(3)
F17 P9 F15' 84(3)
F16 P9 F15' 68(2)
F14 P9 F15' 110(2)
F14' P9 F15' 93.3(18)
F15 P9 F15' 18(4)
F17' P9 F15' 94(3)
F13 P9 F15' 157(2)
F18' P9 F16' 87.5(9)
F17 P9 F16' 45.2(8)
F16 P9 F16' 65.8(9)
F14 P9 F16' 127.0(10)
F14' P9 F16' 175.1(8)
F15 P9 F16' 104(2)
F17' P9 F16' 92.3(9)
F13 P9 F16' 80.8(14)
F15' P9 F16' 90.6(17)
F18' P9 F13' 93.7(8)
F17 P9 F13' 89.5(9)
F16 P9 F13' 113.8(11)
F14 P9 F13' 69.4(11)
F14' P9 F13' 91.8(10)
F15 P9 F13' 161(3)
F17' P9 F13' 81.1(8)
F13 P9 F13' 25.7(11)
F15' P9 F13' 173(3)
F16' P9 F13' 84.6(10)
F18' P9 F18 56.2(9)
F17 P9 F18 169.9(11)
F16 P9 F18 81.2(10)
F14 P9 F18 86.1(10)
F14' P9 F18 33.4(7)
F15 P9 F18 87(3)
F17' P9 F18 123.8(10)
F13 P9 F18 84.2(13)
F15' P9 F18 91(2)
F16' P9 F18 143.7(10)
F13' P9 F18 95.9(10)
F13' F13 P9 78(2)
F13' F13 F18' 132(2)
P9 F13 F18' 55.2(6)
F17' F14 F14' 126.2(15)
F17' F14 P9 70.8(9)
F14' F14 P9 63.5(8)
F15' F15 P9 81(3)
F18' F16 P9 73.6(11)
F18' F16 F16' 110.4(19)
P9 F16 F16' 57.8(7)
F18' F16 F15' 112(2)
P9 F16 F15' 56.6(15)
F16' F16 F15' 81(2)
F16' F17 F17' 131.1(13)
F16' F17 P9 68.1(8)
F17' F17 P9 66.4(7)
F14' F18 F18' 131.7(16)
F14' F18 P9 71.8(12)
F18' F18 P9 60.2(7)
F9 P8 F8 97.1(5)
F9 P8 F11 92.6(4)
F8 P8 F11 92.4(4)
F9 P8 F12 89.4(3)
F8 P8 F12 88.3(4)
F11 P8 F12 177.8(4)
F9 P8 F10 171.3(5)
F8 P8 F10 90.8(4)
F11 P8 F10 90.8(3)
F12 P8 F10 87.1(3)
F9 P8 F7 85.4(5)
F8 P8 F7 177.1(4)
F11 P8 F7 89.0(4)
F12 P8 F7 90.2(4)
F10 P8 F7 86.7(4)
C2S C1S C6S 121.2(12)
C1S C2S C3S 120.3(14)
C4S C3S C2S 119.0(13)
C3S C4S C5S 123.7(11)
C6S C5S C4S 114.4(13)
C5S C6S C1S 121.4(12)
C12S C7S C8S 119.8(11)
C9S C8S C7S 121.3(12)
C10S C9S C8S 118.7(12)
C9S C10S C11S 120.9(11)
C12S C11S C10S 121.2(12)
C7S C12S C11S 118.1(13)
C14S C13S Cl1 117.7(15)
C13S C14S Cl2 112.2(15)
C13S C14S Cl2' 120.4(16)
Cl2 C14S Cl2' 8.5(6)
C16S C15S C20S 120.0
C16S C15S O5S 35.1(5)
C20S C15S O5S 86.8(5)
O5S C16S C15S 80.7(10)
O5S C16S C17S 44.3(10)
C15S C16S C17S 120.0
O5S C17S C18S 85.0(8)
O5S C17S C16S 39.5(9)
C18S C17S C16S 120.0
C19S C18S C17S 120.0
C19S C18S O5S 84.9(6)
C17S C18S O5S 36.7(5)
C18S C19S C20S 120.0
C19S C20S C15S 120.0
F13 F13' P9 76.6(18)
F15 F15' P9 81(5)
F15 F15' F16 131(9)
P9 F15' F16 55.3(10)
F17 F16' P9 66.7(7)
F17 F16' F16 114.6(10)
P9 F16' F16 56.4(6)
F14 F17' F17 132.0(15)
F14 F17' P9 69.1(9)
F17 F17' P9 64.9(8)
F16 F18' F18 119(2)
F16 F18' P9 73.8(11)
F18 F18' P9 63.6(7)
F16 F18' F13 109(2)
F18 F18' F13 81.8(14)
P9 F18' F13 56.6(7)
F18 F14' F14 133.4(17)
F18 F14' P9 74.8(12)
F14 F14' P9 62.4(7)
C16S O5S C17S 96.2(14)
C16S O5S C15S 64.2(9)
C17S O5S C15S 147.8(16)
C16S O5S C18S 144.5(16)
C17S O5S C18S 58.2(7)
C15S O5S C18S 123.7(10)

loop_
_geom_bond_atom_site_label_1
_geom_bond_atom_site_label_2
_geom_bond_distance
Au1 P5 2.3662(15)
Au1 P3 2.3685(16)
Au1 P1 2.3701(16)
Au1 Na1 2.797(13)
Au1 Na1A 2.855(5)
Au1 Na1B 2.881(12)
Au2 P2 2.3615(16)
Au2 P4 2.3627(16)
Au2 P6 2.3716(17)
Au2 Na1 2.813(13)
Au2 Na1B 2.841(11)
Au2 Na1A 2.882(5)
Na1 Na1B 0.557(13)
Na1 Na1A 0.667(12)
Na1A Na1B 0.947(12)
Na1A N6 2.986(7)
Na1A N1 3.037(7)
Na1B N2 2.988(13)
Na1B N3 3.059(12)
P1 C43 1.821(7)
P1 C37 1.827(7)
P1 C1 1.839(6)
P2 C55 1.822(7)
P2 C49 1.839(7)
P2 C10 1.853(7)
P3 C61 1.823(7)
P3 C67 1.830(6)
P3 C13 1.840(7)
P4 C73 1.823(7)
P4 C79 1.826(6)
P4 C22 1.831(6)
P5 C91 1.822(7)
P5 C85 1.834(7)
P5 C25 1.849(6)
P6 C97 1.822(7)
P6 C103 1.828(7)
P6 C34 1.832(7)
N1 C1 1.343(8)
N1 C5 1.371(8)
N2 C10 1.340(8)
N2 C6 1.358(8)
N3 C13 1.331(8)
N3 C17 1.357(8)
N4 C22 1.324(8)
N4 C18 1.369(8)
N5 C25 1.342(8)
N5 C29 1.347(8)
N6 C34 1.344(8)
N6 C30 1.365(8)
C1 C2 1.402(9)
C2 C3 1.377(9)
C3 C4 1.389(10)
C4 C5 1.414(9)
C4 C11 1.438(9)
C5 C6 1.446(9)
C6 C7 1.408(9)
C7 C8 1.395(10)
C7 C12 1.414(10)
C8 C9 1.385(11)
C9 C10 1.407(9)
C11 C12 1.369(11)
C13 C14 1.412(9)
C14 C15 1.377(10)
C15 C16 1.391(9)
C16 C17 1.404(8)
C16 C23 1.440(9)
C17 C18 1.439(9)
C18 C19 1.420(9)
C19 C20 1.400(9)
C19 C24 1.431(9)
C20 C21 1.388(9)
C21 C22 1.399(9)
C23 C24 1.349(9)
C25 C26 1.396(9)
C26 C27 1.377(9)
C27 C28 1.382(9)
C28 C29 1.412(9)
C28 C35 1.443(9)
C29 C30 1.438(9)
C30 C31 1.408(9)
C31 C32 1.398(10)
C31 C36 1.423(10)
C32 C33 1.381(11)
C33 C34 1.405(10)
C35 C36 1.363(10)
C37 C42 1.401(9)
C37 C38 1.407(10)
C38 C39 1.392(11)
C39 C40 1.377(12)
C40 C41 1.402(12)
C41 C42 1.389(10)
C43 C44 1.371(10)
C43 C48 1.405(10)
C44 C45 1.422(12)
C45 C46 1.390(14)
C46 C47 1.353(12)
C47 C48 1.388(10)
C49 C54 1.383(10)
C49 C50 1.399(11)
C50 C51 1.366(10)
C51 C52 1.367(12)
C52 C53 1.398(13)
C53 C54 1.419(11)
C55 C60 1.389(10)
C55 C56 1.398(10)
C56 C57 1.385(11)
C57 C58 1.368(12)
C58 C59 1.377(12)
C59 C60 1.392(10)
C61 C66 1.385(9)
C61 C62 1.391(9)
C62 C63 1.391(10)
C63 C64 1.361(10)
C64 C65 1.380(10)
C65 C66 1.394(10)
C67 C68 1.362(9)
C67 C72 1.401(10)
C68 C69 1.400(9)
C69 C70 1.379(11)
C70 C71 1.368(13)
C71 C72 1.364(11)
C73 C78 1.377(9)
C73 C74 1.402(9)
C74 C75 1.395(10)
C75 C76 1.391(11)
C76 C77 1.386(11)
C77 C78 1.392(10)
C79 C80 1.382(9)
C79 C84 1.382(9)
C80 C81 1.382(9)
C81 C82 1.379(10)
C82 C83 1.363(10)
C83 C84 1.393(9)
C85 C90 1.361(10)
C85 C86 1.380(10)
C86 C87 1.386(10)
C87 C88 1.395(12)
C88 C89 1.371(13)
C89 C90 1.390(12)
C91 C96 1.392(9)
C91 C92 1.394(10)
C92 C93 1.385(10)
C93 C94 1.370(12)
C94 C95 1.369(12)
C95 C96 1.395(11)
C97 C98 1.378(10)
C97 C102 1.402(9)
C98 C99 1.399(10)
C99 C100 1.403(10)
C100 C101 1.348(12)
C101 C102 1.405(10)
C103 C108 1.365(11)
C103 C104 1.378(10)
C104 C105 1.384(10)
C105 C106 1.390(13)
C106 C107 1.370(12)
C107 C108 1.399(10)
P7 F3 1.578(6)
P7 F5 1.592(6)
P7 F1 1.593(6)
P7 F6 1.594(5)
P7 F2 1.598(5)
P7 F4 1.603(5)
P9 F18' 1.566(11)
P9 F17 1.574(11)
P9 F16 1.568(12)
P9 F14 1.576(12)
P9 F14' 1.591(12)
P9 F15 1.589(15)
P9 F17' 1.593(11)
P9 F13 1.592(14)
P9 F15' 1.59(2)
P9 F16' 1.591(9)
P9 F13' 1.598(13)
P9 F18 1.617(12)
F13 F13' 0.71(3)
F13 F18' 1.77(2)
F14 F17' 1.09(2)
F14 F14' 1.44(2)
F15 F15' 0.50(11)
F16 F18' 0.879(18)
F16 F16' 1.72(2)
F16 F15' 1.77(5)
F17 F16' 1.22(2)
F17 F17' 1.30(2)
F18 F14' 0.922(19)
F18 F18' 1.50(2)
F7 P8 1.614(8)
P8 F9 1.542(6)
P8 F8 1.553(6)
P8 F11 1.577(6)
P8 F12 1.591(6)
P8 F10 1.613(6)
C1S C2S 1.354(16)
C1S C6S 1.481(17)
C2S C3S 1.462(16)
C3S C4S 1.358(17)
C4S C5S 1.522(17)
C5S C6S 1.400(15)
C7S C12S 1.407(18)
C7S C8S 1.424(19)
C8S C9S 1.418(17)
C9S C10S 1.364(15)
C10S C11S 1.432(15)
C11S C12S 1.409(15)
Cl1 C13S 1.978(19)
Cl2 C14S 1.801(17)
Cl2' C14S 1.929(18)
C13S C14S 1.14(2)
C15S C16S 1.3900
C15S C20S 1.3900
C15S O5S 1.524(16)
C16S O5S 0.888(15)
C16S C17S 1.3900
C17S O5S 0.977(16)
C17S C18S 1.3900
C18S C19S 1.3900
C18S O5S 1.629(14)
C19S C20S 1.3900
O1S C21S 1.002(16)
